data_2001299
loop_
_publ_author_name
'Armstrong, E. M.'
'Austerberry, M. S.'
'Beddoes, R. L.'
'Helliwell, M.'
'Joule, J. A.'
'Garner, C. D.'

_publ_section_title
;Structure of
 (\h^5^-cyclopentadienyl)[1-(2-quinoxalinyl)ethene-1,2-dithiolato]cobalt(III),
 [(\h^5^-C~5~H~5~)Co{S~2~C~2~H(2-quinoxalinyl)}]
;
_journal_issue 10
_journal_name_full 'Acta Crystallographica Section C'
_journal_page_first 1764
_journal_page_last 1766
_journal_paper_doi 10.1107/S0108270193003452
_journal_volume 49
_journal_year 1993
_chemical_formula_sum 'C15 H11 Co N2 S2'
_chemical_formula_weight 342.32
_symmetry_cell_setting monoclinic
_symmetry_space_group_name_Hall '-P 2ybc'
_symmetry_space_group_name_H-M 'P 1 21/c 1'
_atom_type_scat_source 'IntTabIV (Cromer & Waber, 1974)'
_cell_angle_alpha 90
_cell_angle_beta 112.26(3)
_cell_angle_gamma 90
_cell_formula_units_Z 4
_cell_length_a 13.824(7)
_cell_length_b 6.178(8)
_cell_length_c 17.844(6)
_cell_measurement_reflns_used 20
_cell_measurement_temperature 294
_cell_measurement_theta_max 10.1
_cell_measurement_theta_min 4.5
_cell_volume 1410(2)
_diffrn_measurement_device 'Rigaku AFC-6S'
_diffrn_measurement_method \w/2\q
_diffrn_radiation_type MoK\a
_diffrn_radiation_wavelength 0.71069
_diffrn_reflns_av_R_equivalents 0.018
_diffrn_reflns_limit_h_max 19
_diffrn_reflns_limit_h_min 0
_diffrn_reflns_limit_k_max 8
_diffrn_reflns_limit_k_min 0
_diffrn_reflns_limit_l_max 22
_diffrn_reflns_limit_l_min -24
_diffrn_reflns_number 4651
_diffrn_reflns_theta_max 30
_diffrn_standards_decay_% -3.14
_diffrn_standards_interval_count 150
_diffrn_standards_number 3
_exptl_absorpt_coefficient_mu 1.49
_exptl_absorpt_correction_T_max 1.00
_exptl_absorpt_correction_T_min 0.80
_exptl_absorpt_correction_type 'empirical (\y scans)'
_exptl_crystal_colour black
_exptl_crystal_density_diffrn 1.612
_exptl_crystal_description tabular
_exptl_crystal_size_max 0.31
_exptl_crystal_size_mid 0.24
_exptl_crystal_size_min 0.03
_refine_diff_density_max 0.47
_refine_diff_density_min -0.31
_refine_ls_goodness_of_fit_obs 1.33
_refine_ls_hydrogen_treatment refall
_refine_ls_number_parameters 225
_refine_ls_number_reflns 1806
_refine_ls_R_factor_obs 0.043
_refine_ls_shift/esd_max 0.01
_refine_ls_structure_factor_coef F
_refine_ls_weighting_details 'w = 4F~o~^2^/\s^2^(F~o~^2^)'
_refine_ls_weighting_scheme calc
_refine_ls_wR_factor_obs 0.043
_reflns_number_observed 1806
_reflns_number_total 4485
_reflns_observed_criterion I>3\s(I)
_cod_data_source_file mu1042.cif
_cod_data_source_block mu1042_structure_1_of_1
_cod_depositor_comments
;
The following automatic conversions were performed:

'_refine_ls_weighting_scheme' value '4F~o~^2^/\s^2^(F~o~^2^)' was
changed to 'calc'. New tag '_refine_ls_weighting_details' was
created. The value of the new tag was set to 'w =
4F~o~^2^/\s^2^(F~o~^2^)'.

Automatic conversion script
Id: cif_fix_values 3143 2015-03-26 13:38:13Z robertas 
;
_cod_original_formula_sum 'C15 H11 Co1 N2 S2'
_cod_database_code 2001299

loop_
_atom_site_label
_atom_site_fract_x
_atom_site_fract_y
_atom_site_fract_z
Co(1) .98911(5) .16820(10) .87044(4)
S(1) 1.07210(10) .4535(2) .91790(10)
S(2) 1.12380(10) .0247(2) .86490(8)
N(5) 1.5071(3) .2516(8) .9421(3)
N(12) 1.3334(3) -.0172(7) .8622(2)
C(1) 1.1960(4) .4060(10) .9240(3)
C(2) 1.2212(3) .2148(8) .8998(3)
C(3) 1.3247(3) .1598(9) .9002(3)
C(4) 1.4135(4) .2940(10) .9400(3)
C(6) 1.5164(4) .0710(10) .9019(3)
C(7) 1.6147(4) .0130(10) .9010(4)
C(8) 1.6253(5) -.1710(10) .8639(5)
C(9) 1.5405(4) -.3070(10) .8247(4)
C(10) 1.4448(4) -.2540(10) .8248(4)
C(11) 1.4307(4) -.0657(9) .8631(3)
C(21) .8979(4) -.0640(10) .8919(4)
C(22) .8831(4) -.0650(10) .8112(4)
C(23) .8474(4) .1350(10) .7790(4)
C(24) .8383(5) .2640(10) .8399(7)
C(25) .8711(4) .1370(10) .9108(4)
H(1) 1.240(3) .518(7) .941(2)
H(4) 1.410(3) .406(7) .969(2)
H(7) 1.668(4) .090(10) .934(3)
H(8) 1.675(5) -.200(10) .863(4)
H(9) 1.565(3) -.443(6) .801(2)
H(10) 1.391(3) -.338(8) .797(3)
H(21) .923(4) -.180(10) .935(4)
H(22) .891(4) -.180(10) .785(3)
H(23) .841(4) .160(10) .726(3)
H(24) .823(5) .370(10) .832(4)
H(25) .872(4) .190(10) .963(3)

loop_
_geom_angle_atom_site_label_1
_geom_angle_atom_site_label_2
_geom_angle_atom_site_label_3
_geom_angle
_geom_angle_publ_flag
S(1) Co(1) S(2) 90.82(8) yes
S(2) C(2) C(3) 118.2(4) yes
N(12) C(3) C(2) 118.0(4) yes
C(2) C(3) C(4) 121.4(5) yes
N(5) C(6) C(7) 119.8(5) yes
C(7) C(6) C(11) 118.7(6) yes
C(7) C(8) C(9) 121.7(6) yes
C(9) C(10) C(11) 121.0(6) yes
N(12) C(11) C(10) 119.5(5) yes
C(22) C(21) C(25) 108.3(6) yes
Co(1) S(2) C(2) 106.4(2) yes
C(4) N(5) C(6) 116.1(5) yes
S(1) C(1) C(2) 120.3(4) yes
S(2) C(2) C(1) 117.0(4) yes
C(1) C(2) C(3) 124.7(5) yes
N(12) C(3) C(4) 120.6(4) yes
N(5) C(4) C(3) 123.6(5) yes
N(5) C(6) C(11) 121.5(5) yes
C(6) C(7) C(8) 120.0(6) yes
C(8) C(9) C(10) 119.0(6) yes
N(12) C(11) C(6) 121.0(5) yes
C(6) C(11) C(10) 119.5(5) yes
Co(1) S(1) C(1) 105.4(2) yes
C(21) C(22) C(23) 108.7(6) yes
C(3) N(12) C(11) 117.1(4) yes
C(22) C(23) C(24) 108.2(6) yes
S(1) Co(1) C(21) 142.8(2) no
S(1) Co(1) C(22) 167.7(2) no
S(1) Co(1) C(23) 128.6(3) no
S(1) Co(1) C(24) 102.3(2) no
S(1) Co(1) C(25) 109.1(2) no
S(2) Co(1) C(21) 109.6(2) no
S(2) Co(1) C(22) 98.8(2) no
S(2) Co(1) C(23) 121.5(2) no
S(2) Co(1) C(24) 161.5(3) no
S(2) Co(1) C(25) 145.6(3) no
C(21) Co(1) C(22) 39.4(2) no
C(21) Co(1) C(23) 66.6(2) no
C(21) Co(1) C(24) 67.0(3) no
C(21) Co(1) C(25) 39.5(3) no
C(22) Co(1) C(23) 39.4(3) no
C(22) Co(1) C(24) 66.6(3) no
C(22) Co(1) C(25) 66.4(3) no
C(23) Co(1) C(24) 40.1(3) no
C(23) Co(1) C(25) 67.3(2) no
C(24) Co(1) C(25) 40.6(3) no
S(1) C(1) H(1) 116(3) no
C(2) C(1) H(1) 124(3) no
N(5) C(4) C(3) 123.6(5) no
N(5) C(4) H(4) 115(3) no
C(3) C(4) H(4) 121(3) no
C(6) C(7) H(7) 114(4) no
C(8) C(7) H(7) 125(4) no
C(7) C(8) H(8) 120(6) no
C(9) C(8) H(8) 118(6) no
C(8) C(9) H(9) 110(2) no
C(10) C(9) H(9) 131(2) no
C(9) C(10) H(10) 118(3) no
C(11) C(10) H(10) 121(3) no
Co(1) C(21) C(22) 70.4(3) no
Co(1) C(21) C(25) 69.8(4) no
Co(1) C(21) H(21) 126(3) no
C(22) C(21) H(21) 131(4) no
C(25) C(21) H(21) 121(4) no
Co(1) C(22) C(21) 70.2(3) no
Co(1) C(22) C(23) 69.9(4) no
Co(1) C(22) H(22) 129(4) no
C(21) C(22) H(22) 124(4) no
C(23) C(22) H(22) 127(4) no
Co(1) C(23) C(22) 70.7(3) no
Co(1) C(23) C(24) 70.1(4) no
Co(1) C(23) H(23) 119(3) no
C(22) C(23) H(23) 118(4) no
C(24) C(23) H(23) 133(4) no
Co(1) C(24) C(23) 69.9(4) no
Co(1) C(24) C(25) 69.5(4) no
Co(1) C(24) H(24) 122(6) no
C(23) C(24) C(25) 106.9(6) no
C(23) C(24) H(24) 119(7) no
C(25) C(24) H(24) 134(7) no
Co(1) C(25) C(21) 70.7(3) no
Co(1) C(25) C(24) 69.9(4) no
Co(1) C(25) H(25) 126(3) no
C(21) C(25) C(24) 107.9(6) no
C(21) C(25) H(25) 128(4) no
C(24) C(25) H(25) 125(4) no

loop_
_geom_bond_atom_site_label_1
_geom_bond_atom_site_label_2
_geom_bond_distance
_geom_bond_publ_flag
Co(1) S(1) 2.099(3) yes
Co(1) S(2) 2.098(2) yes
Co(1) C(21) 2.038(6) yes
Co(1) C(22) 2.040(6) yes
Co(1) C(23) 2.030(5) yes
Co(1) C(24) 2.033(6) yes
Co(1) C(25) 2.026(5) yes
S(1) C(1) 1.700(6) yes
S(2) C(2) 1.716(5) yes
N(5) C(4) 1.306(7) yes
N(5) C(6) 1.360(7) yes
N(12) C(3) 1.317(6) yes
N(12) C(11) 1.372(6) yes
C(1) C(2) 1.350(7) yes
C(1) H(1) 0.90(4) no
C(2) C(3) 1.468(6) yes
C(3) C(4) 1.428(7) yes
C(4) H(4) 0.88(4) no
C(6) C(7) 1.411(7) yes
C(6) C(11) 1.404(7) yes
C(7) C(8) 1.350(10) yes
C(7) H(7) 0.90(5) no
C(8) C(9) 1.395(9) yes
C(8) H(8) 0.72(6) no
C(9) C(10) 1.364(7) yes
C(9) H(9) 1.05(4) no
C(10) C(11) 1.399(7) yes
C(10) H(10) 0.89(4) no
C(21) C(22) 1.376(8) yes
C(21) C(25) 1.372(9) yes
C(21) H(21) 1.02(6) no
C(22) C(23) 1.371(9) yes
C(22) H(22) 0.89(5) no
C(23) C(24) 1.390(10) yes
C(23) H(23) 0.93(6) no
C(24) C(25) 1.410(10) yes
C(24) H(24) 0.69(6) no
C(25) H(25) 0.97(5) no
